data_7704259
loop_
_publ_author_name
'Mikhalyova, Elena A.'
'Zeller, Matthias'
'Jasinski, Jerry P.'
'Butcher, Raymond J.'
'Carrella, Luca M.'
'Sedykh, Alexander E.'
'Gavrilenko, Konstantin S.'
'Smola, Sergey S.'
'Frasso, Michael'
'Cazorla, Sebastian Calderon'
'Perera, Kuluni'
'Shi, Anni'
'Ranjbar, Habib G.'
'Smith, Casey'
'Deac, Alexandru'
'Liu, Youlin'
'McGee, Sean M.'
'Dotsenko, Vladimir P.'
'Kumke, Michael U.'
'M\"uller-Buschbaum, Klaus'
'Rentschler, Eva'
'Addison, Anthony W.'
'Pavlishchuk, Vitaly V.'

_publ_section_title
;
 Combination of single-molecule magnet behaviour and luminescence
 properties in a new series of lanthanide complexes with
 tris(pyrazolyl)borate and oligo(\b-diketonate) ligands.
;
_journal_issue 23
_journal_name_full 'Dalton transactions (Cambridge, England : 2003)'
_journal_page_first 7774
_journal_page_last 7789
_journal_paper_doi 10.1039/d0dt00600a
_journal_volume 49
_journal_year 2020
_chemical_formula_moiety 'C75 H81 B6 Eu3 N36 O6, C7 H8'
_chemical_formula_sum 'C82 H89 B6 Eu3 N36 O6'
_chemical_formula_weight 2195.63
_space_group_crystal_system trigonal
_space_group_IT_number 167
_space_group_name_Hall '-R 3 2"c'
_space_group_name_H-M_alt 'R -3 c :H'
_atom_sites_solution_hydrogens geom
_atom_sites_solution_primary direct
_atom_sites_solution_secondary difmap
_audit_creation_method SHELXL-2018/3
_audit_update_record
;
2020-01-23 deposited with the CCDC.	2020-04-30 downloaded from the CCDC.
;
_cell_angle_alpha 90
_cell_angle_beta 90
_cell_angle_gamma 120
_cell_formula_units_Z 6
_cell_length_a 23.4251(11)
_cell_length_b 23.4251(11)
_cell_length_c 29.7290(18)
_cell_measurement_reflns_used 9985
_cell_measurement_temperature 150(2)
_cell_measurement_theta_max 28.2126
_cell_measurement_theta_min 2.4310
_cell_volume 14127.8(13)
_computing_cell_refinement 'SAINT V8.38A (Bruker, 2016)'
_computing_data_collection 'Apex3 v2018.1-0 (Bruker, 2018)'
_computing_data_reduction 'SAINT V8.38A (Bruker, 2016)'
_computing_structure_refinement
;  
SHELXL-2018/3 (Sheldrick, 2018), 
SHELXLE Rev946 (H\"ubschle et al., 2011)
;
_computing_structure_solution 'SHELXS-97 (Sheldrick, 2008)'
_diffrn_ambient_temperature 150(2)
_diffrn_detector_area_resol_mean 10.4167
_diffrn_measured_fraction_theta_full 0.998
_diffrn_measured_fraction_theta_max 0.962
_diffrn_measurement_device_type 'Bruker AXS D8 Quest CMOS diffractometer'
_diffrn_measurement_method 'omega and phi scans'
_diffrn_radiation_monochromator 'Triumph curved graphite crystal'
_diffrn_radiation_type MoK\a
_diffrn_radiation_wavelength 0.71073
_diffrn_reflns_av_R_equivalents 0.0433
_diffrn_reflns_av_unetI/netI 0.0492
_diffrn_reflns_Laue_measured_fraction_full 0.998
_diffrn_reflns_Laue_measured_fraction_max 0.962
_diffrn_reflns_limit_h_max 29
_diffrn_reflns_limit_h_min -26
_diffrn_reflns_limit_k_max 23
_diffrn_reflns_limit_k_min -29
_diffrn_reflns_limit_l_max 39
_diffrn_reflns_limit_l_min -27
_diffrn_reflns_number 13830
_diffrn_reflns_point_group_measured_fraction_full 0.998
_diffrn_reflns_point_group_measured_fraction_max 0.962
_diffrn_reflns_theta_full 25.242
_diffrn_reflns_theta_max 28.300
_diffrn_reflns_theta_min 2.431
_diffrn_source 'sealed tube X-ray source'
_exptl_absorpt_coefficient_mu 2.044
_exptl_absorpt_correction_T_max 0.7457
_exptl_absorpt_correction_T_min 0.6819
_exptl_absorpt_correction_type multi-scan
_exptl_absorpt_process_details
;
SADABS 2016/2: Krause, L., Herbst-Irmer, R., Sheldrick G.M. & Stalke D. (2015). J. Appl. Cryst. 48 3-10.
;
_exptl_crystal_colour colourless
_exptl_crystal_density_diffrn 1.548
_exptl_crystal_description block
_exptl_crystal_F_000 6600
_exptl_crystal_size_max 0.120
_exptl_crystal_size_mid 0.090
_exptl_crystal_size_min 0.079
_refine_diff_density_max 1.540
_refine_diff_density_min -0.767
_refine_diff_density_rms 0.108
_refine_ls_extinction_method none
_refine_ls_goodness_of_fit_ref 1.072
_refine_ls_hydrogen_treatment constr
_refine_ls_matrix_type full
_refine_ls_number_parameters 245
_refine_ls_number_reflns 3769
_refine_ls_number_restraints 53
_refine_ls_restrained_S_all 1.069
_refine_ls_R_factor_all 0.0529
_refine_ls_R_factor_gt 0.0341
_refine_ls_shift/su_max 0.003
_refine_ls_shift/su_mean 0.000
_refine_ls_structure_factor_coef Fsqd
_refine_ls_weighting_details 'w=1/[\s^2^(Fo^2^)+(0.0148P)^2^+52.1979P] where P=(Fo^2^+2Fc^2^)/3'
_refine_ls_weighting_scheme calc
_refine_ls_wR_factor_gt 0.0613
_refine_ls_wR_factor_ref 0.0682
_reflns_Friedel_coverage 0.000
_reflns_number_gt 2999
_reflns_number_total 3769
_reflns_threshold_expression 'I > 2\s(I)'
_cod_data_source_file d0dt00600a4.cif
_cod_data_source_block LM60613a_0m
_cod_depositor_comments 'Adding full bibliography for 7704247--7704266.cif.'
_cod_original_cell_volume 14127.8(16)
_cod_database_code 7704259
_shelx_shelxl_version_number 2018/3
_shelx_space_group_comment
;
The symmetry employed for this shelxl refinement is uniquely defined
by the following loop, which should always be used as a source of
symmetry information in preference to the above space-group names.
They are only intended as comments.
;
_shelx_estimated_absorpt_t_min 0.791
_shelx_estimated_absorpt_t_max 0.855

loop_
_space_group_symop_operation_xyz
'x, y, z'
'-y, x-y, z'
'-x+y, -x, z'
'y, x, -z+1/2'
'x-y, -y, -z+1/2'
'-x, -x+y, -z+1/2'
'x+2/3, y+1/3, z+1/3'
'-y+2/3, x-y+1/3, z+1/3'
'-x+y+2/3, -x+1/3, z+1/3'
'y+2/3, x+1/3, -z+5/6'
'x-y+2/3, -y+1/3, -z+5/6'
'-x+2/3, -x+y+1/3, -z+5/6'
'x+1/3, y+2/3, z+2/3'
'-y+1/3, x-y+2/3, z+2/3'
'-x+y+1/3, -x+2/3, z+2/3'
'y+1/3, x+2/3, -z+7/6'
'x-y+1/3, -y+2/3, -z+7/6'
'-x+1/3, -x+y+2/3, -z+7/6'
'-x, -y, -z'
'y, -x+y, -z'
'x-y, x, -z'
'-y, -x, z-1/2'
'-x+y, y, z-1/2'
'x, x-y, z-1/2'
'-x+2/3, -y+1/3, -z+1/3'
'y+2/3, -x+y+1/3, -z+1/3'
'x-y+2/3, x+1/3, -z+1/3'
'-y+2/3, -x+1/3, z-1/6'
'-x+y+2/3, y+1/3, z-1/6'
'x+2/3, x-y+1/3, z-1/6'
'-x+1/3, -y+2/3, -z+2/3'
'y+1/3, -x+y+2/3, -z+2/3'
'x-y+1/3, x+2/3, -z+2/3'
'-y+1/3, -x+2/3, z+1/6'
'-x+y+1/3, y+2/3, z+1/6'
'x+1/3, x-y+2/3, z+1/6'

loop_
_atom_site_label
_atom_site_type_symbol
_atom_site_fract_x
_atom_site_fract_y
_atom_site_fract_z
_atom_site_U_iso_or_equiv
_atom_site_adp_type
_atom_site_occupancy
_atom_site_site_symmetry_order
_atom_site_calc_flag
_atom_site_refinement_flags_posn
_atom_site_refinement_flags_adp
_atom_site_refinement_flags_occupancy
_atom_site_disorder_assembly
_atom_site_disorder_group
C15 C 0.673(2) 0.337(2) 0.4106(7) 0.053(6) Uani 0.1667 1 d D U P A -1
H15A H 0.711601 0.379274 0.418924 0.080 Uiso 0.1667 1 calc R U P A -1
H15B H 0.679835 0.300878 0.420168 0.080 Uiso 0.1667 1 calc R U P A -1
H15C H 0.633775 0.332901 0.425468 0.080 Uiso 0.1667 1 calc R U P A -1
C16 C 0.6639(15) 0.3344(16) 0.3612(4) 0.094(5) Uani 0.1667 1 d G U P A -1
C17 C 0.6519(19) 0.2784(14) 0.3374(7) 0.081(7) Uani 0.1667 1 d DG U P A -1
H17 H 0.649861 0.241895 0.352831 0.097 Uiso 0.1667 1 calc R U P A -1
C18 C 0.6430(17) 0.2758(12) 0.2911(7) 0.079(6) Uani 0.1667 1 d G U P A -1
H18 H 0.634790 0.237479 0.274833 0.095 Uiso 0.1667 1 calc R U P A -1
C19 C 0.6460(12) 0.3292(13) 0.2685(4) 0.080(7) Uani 0.1667 1 d G U P A -1
H19 H 0.639849 0.327378 0.236832 0.096 Uiso 0.1667 1 calc R U P A -1
C20 C 0.6579(15) 0.3852(11) 0.2923(7) 0.072(6) Uani 0.1667 1 d G U P A -1
H20 H 0.659980 0.421694 0.276827 0.086 Uiso 0.1667 1 calc R U P A -1
C21 C 0.6669(16) 0.3878(13) 0.3386(7) 0.067(5) Uani 0.1667 1 d DG U P A -1
H21 H 0.675052 0.426111 0.354825 0.080 Uiso 0.1667 1 calc R U P A -1
Eu1 Eu 0.61874(2) 0.666667 0.416667 0.02108(7) Uani 1 2 d S T P . .
O1 O 0.54427(10) 0.67570(10) 0.46276(8) 0.0279(5) Uani 1 1 d . . . . .
N1 N 0.67545(13) 0.60803(13) 0.45033(10) 0.0283(6) Uani 1 1 d . . . . .
N2 N 0.65722(14) 0.54425(13) 0.44073(10) 0.0312(6) Uani 1 1 d . . . . .
N3 N 0.60715(14) 0.52805(13) 0.36304(10) 0.0307(6) Uani 1 1 d . . . . .
N4 N 0.61449(13) 0.58882(13) 0.35510(9) 0.0272(6) Uani 1 1 d . . . . .
N5 N 0.53413(13) 0.49308(12) 0.42997(9) 0.0285(6) Uani 1 1 d . . . . .
N6 N 0.52696(13) 0.54686(12) 0.43591(9) 0.0284(6) Uani 1 1 d . . . . .
C1 C 0.72967(17) 0.63097(18) 0.47581(13) 0.0350(8) Uani 1 1 d . . . . .
H1 H 0.753598 0.674564 0.487354 0.042 Uiso 1 1 calc R U . . .
C2 C 0.7462(2) 0.5827(2) 0.48306(15) 0.0461(10) Uani 1 1 d . . . . .
H2 H 0.782172 0.586364 0.500041 0.055 Uiso 1 1 calc R U . . .
C3 C 0.69928(19) 0.52859(19) 0.46043(14) 0.0443(10) Uani 1 1 d . . . . .
H3 H 0.696859 0.486925 0.458904 0.053 Uiso 1 1 calc R U . . .
C4 C 0.5977(2) 0.49597(19) 0.32382(13) 0.0431(9) Uani 1 1 d . . . . .
H4 H 0.590588 0.452534 0.320602 0.052 Uiso 1 1 calc R U . . .
C5 C 0.6000(2) 0.53556(19) 0.28932(13) 0.0449(9) Uani 1 1 d . . . . .
H5 H 0.595384 0.526144 0.258020 0.054 Uiso 1 1 calc R U . . .
C6 C 0.61054(17) 0.59272(17) 0.31064(12) 0.0341(8) Uani 1 1 d . . . . .
H6 H 0.614478 0.630136 0.295348 0.041 Uiso 1 1 calc R U . . .
C7 C 0.47644(18) 0.43758(16) 0.43821(13) 0.0382(9) Uani 1 1 d . . . . .
H7 H 0.468967 0.393906 0.435979 0.046 Uiso 1 1 calc R U . . .
C8 C 0.43042(18) 0.45445(17) 0.45032(13) 0.0384(9) Uani 1 1 d . . . . .
H8 H 0.385605 0.425879 0.458202 0.046 Uiso 1 1 calc R U . . .
C9 C 0.46419(16) 0.52287(16) 0.44844(12) 0.0326(8) Uani 1 1 d . . . . .
H9 H 0.445087 0.549337 0.455213 0.039 Uiso 1 1 calc R U . . .
C10 C 0.45292(18) 0.66720(18) 0.50161(14) 0.0423(10) Uani 1 1 d . . . . .
H10A H 0.485341 0.686846 0.525896 0.063 Uiso 1 1 calc R U . . .
H10B H 0.421655 0.621018 0.508808 0.063 Uiso 1 1 calc R U . . .
H10C H 0.429080 0.691434 0.498343 0.063 Uiso 1 1 calc R U . . .
C11 C 0.48794(15) 0.67078(15) 0.45804(13) 0.0305(8) Uani 1 1 d . . . . .
C12 C 0.45722(18) 0.666667 0.416667 0.0317(11) Uani 1 2 d S T P . .
C13 C 0.39293(19) 0.666667 0.416667 0.0364(12) Uani 1 2 d S T P . .
C14 C 0.333333 0.6078(2) 0.416667 0.0380(13) Uani 1 2 d S T P . .
H14 H 0.333334 0.567283 0.416669 0.046 Uiso 1 2 calc R U P . .
B1 B 0.5979(2) 0.4997(2) 0.41095(14) 0.0338(9) Uani 1 1 d . . . . .
H1A H 0.593366 0.455021 0.409333 0.041 Uiso 1 1 calc R U . . .

loop_
_atom_site_aniso_label
_atom_site_aniso_U_11
_atom_site_aniso_U_22
_atom_site_aniso_U_33
_atom_site_aniso_U_23
_atom_site_aniso_U_13
_atom_site_aniso_U_12
C15 0.075(15) 0.047(12) 0.055(10) -0.007(14) 0.012(13) 0.044(12)
C16 0.122(12) 0.071(9) 0.066(9) 0.005(11) 0.021(10) 0.031(11)
C17 0.115(13) 0.055(10) 0.063(10) 0.006(11) 0.022(10) 0.035(11)
C18 0.113(13) 0.056(10) 0.064(10) -0.002(11) 0.015(10) 0.040(11)
C19 0.112(13) 0.059(10) 0.063(10) 0.006(12) 0.004(10) 0.038(11)
C20 0.110(12) 0.050(9) 0.063(10) 0.009(10) 0.006(10) 0.046(11)
C21 0.107(12) 0.050(9) 0.059(10) 0.007(10) 0.022(10) 0.052(10)
Eu1 0.01953(10) 0.01860(12) 0.02481(12) 0.00198(9) 0.00099(4) 0.00930(6)
O1 0.0211(11) 0.0267(12) 0.0353(14) -0.0016(10) 0.0029(9) 0.0113(10)
N1 0.0291(15) 0.0260(14) 0.0304(15) 0.0049(12) 0.0002(12) 0.0142(12)
N2 0.0362(16) 0.0293(15) 0.0343(17) 0.0060(12) -0.0018(13) 0.0211(13)
N3 0.0401(16) 0.0268(14) 0.0299(16) 0.0012(12) 0.0037(13) 0.0203(13)
N4 0.0313(14) 0.0252(14) 0.0247(14) 0.0044(11) 0.0023(11) 0.0137(12)
N5 0.0350(15) 0.0209(13) 0.0285(15) 0.0043(11) 0.0003(12) 0.0131(12)
N6 0.0318(15) 0.0214(14) 0.0300(16) 0.0030(11) 0.0050(12) 0.0117(12)
C1 0.0316(19) 0.038(2) 0.038(2) 0.0016(16) -0.0027(15) 0.0189(16)
C2 0.044(2) 0.051(2) 0.054(3) 0.006(2) -0.0119(19) 0.031(2)
C3 0.052(2) 0.041(2) 0.053(3) 0.0073(19) -0.008(2) 0.032(2)
C4 0.063(3) 0.038(2) 0.035(2) -0.0044(17) 0.0019(19) 0.030(2)
C5 0.061(3) 0.046(2) 0.029(2) -0.0057(17) 0.0005(19) 0.028(2)
C6 0.0368(19) 0.0329(19) 0.0304(19) 0.0056(15) 0.0015(15) 0.0158(16)
C7 0.042(2) 0.0183(16) 0.045(2) 0.0057(15) 0.0003(17) 0.0083(15)
C8 0.035(2) 0.0275(18) 0.043(2) 0.0091(16) 0.0050(16) 0.0082(16)
C9 0.0270(17) 0.0290(18) 0.0345(19) 0.0064(14) 0.0065(14) 0.0086(15)
C10 0.033(2) 0.034(2) 0.056(3) -0.0050(18) 0.0143(18) 0.0142(17)
C11 0.0246(17) 0.0159(15) 0.048(2) -0.0023(14) 0.0069(14) 0.0078(13)
C12 0.0182(16) 0.022(2) 0.056(3) 0.000(2) 0.0001(11) 0.0111(12)
C13 0.0209(18) 0.023(2) 0.065(4) 0.000(2) 0.0002(12) 0.0117(12)
C14 0.021(2) 0.0214(18) 0.071(4) 0.0009(12) 0.002(2) 0.0106(12)
B1 0.046(2) 0.032(2) 0.032(2) 0.0086(17) 0.0043(18) 0.0268(19)

loop_
_atom_type_symbol
_atom_type_description
_atom_type_scat_dispersion_real
_atom_type_scat_dispersion_imag
_atom_type_scat_source
C C 0.0033 0.0016 'International Tables Vol C Tables 4.2.6.8 and 6.1.1.4'
H H 0.0000 0.0000 'International Tables Vol C Tables 4.2.6.8 and 6.1.1.4'
B B 0.0013 0.0007 'International Tables Vol C Tables 4.2.6.8 and 6.1.1.4'
N N 0.0061 0.0033 'International Tables Vol C Tables 4.2.6.8 and 6.1.1.4'
O O 0.0106 0.0060 'International Tables Vol C Tables 4.2.6.8 and 6.1.1.4'
Eu Eu -0.1578 3.6682 'International Tables Vol C Tables 4.2.6.8 and 6.1.1.4'

loop_
_geom_angle_atom_site_label_1
_geom_angle_atom_site_label_2
_geom_angle_atom_site_label_3
_geom_angle
_geom_angle_site_symmetry_1
_geom_angle_site_symmetry_3
_geom_angle_publ_flag
C16 C15 H15A 109.5 . . ?
C16 C15 H15B 109.5 . . ?
H15A C15 H15B 109.5 . . ?
C16 C15 H15C 109.5 . . ?
H15A C15 H15C 109.5 . . ?
H15B C15 H15C 109.5 . . ?
C17 C16 C21 120.0 . . ?
C17 C16 C15 120.0(4) . . ?
C21 C16 C15 120.0(4) . . ?
C16 C17 C18 120.0 . . ?
C16 C17 H17 120.0 . . ?
C18 C17 H17 120.0 . . ?
C19 C18 C17 120.0 . . ?
C19 C18 H18 120.0 . . ?
C17 C18 H18 120.0 . . ?
C18 C19 C20 120.0 . . ?
C18 C19 H19 120.0 . . ?
C20 C19 H19 120.0 . . ?
C21 C20 C19 120.0 . . ?
C21 C20 H20 120.0 . . ?
C19 C20 H20 120.0 . . ?
C20 C21 C16 120.0 . . ?
C20 C21 H21 120.0 . . ?
C16 C21 H21 120.0 . . ?
O1 Eu1 O1 73.54(11) 11_565 . ?
O1 Eu1 N1 115.98(9) 11_565 11_565 ?
O1 Eu1 N1 146.15(8) . 11_565 ?
O1 Eu1 N1 146.15(8) 11_565 . ?
O1 Eu1 N1 115.98(9) . . ?
N1 Eu1 N1 75.29(12) 11_565 . ?
O1 Eu1 N4 77.30(8) 11_565 . ?
O1 Eu1 N4 136.89(8) . . ?
N1 Eu1 N4 75.82(9) 11_565 . ?
N1 Eu1 N4 74.97(9) . . ?
O1 Eu1 N4 136.88(8) 11_565 11_565 ?
O1 Eu1 N4 77.29(8) . 11_565 ?
N1 Eu1 N4 74.97(9) 11_565 11_565 ?
N1 Eu1 N4 75.82(9) . 11_565 ?
N4 Eu1 N4 142.87(12) . 11_565 ?
O1 Eu1 N6 73.39(8) 11_565 11_565 ?
O1 Eu1 N6 80.02(8) . 11_565 ?
N1 Eu1 N6 72.82(8) 11_565 11_565 ?
N1 Eu1 N6 138.51(8) . 11_565 ?
N4 Eu1 N6 120.74(9) . 11_565 ?
N4 Eu1 N6 70.81(8) 11_565 11_565 ?
O1 Eu1 N6 80.02(8) 11_565 . ?
O1 Eu1 N6 73.39(8) . . ?
N1 Eu1 N6 138.51(8) 11_565 . ?
N1 Eu1 N6 72.82(9) . . ?
N4 Eu1 N6 70.81(8) . . ?
N4 Eu1 N6 120.74(9) 11_565 . ?
N6 Eu1 N6 146.70(12) 11_565 . ?
C11 O1 Eu1 136.2(2) . . ?
C1 N1 N2 105.8(3) . . ?
C1 N1 Eu1 130.7(2) . . ?
N2 N1 Eu1 123.2(2) . . ?
C3 N2 N1 109.7(3) . . ?
C3 N2 B1 127.2(3) . . ?
N1 N2 B1 123.1(3) . . ?
C4 N3 N4 109.4(3) . . ?
C4 N3 B1 127.8(3) . . ?
N4 N3 B1 121.7(3) . . ?
C6 N4 N3 105.4(3) . . ?
C6 N4 Eu1 130.0(2) . . ?
N3 N4 Eu1 124.1(2) . . ?
C7 N5 N6 109.9(3) . . ?
C7 N5 B1 128.4(3) . . ?
N6 N5 B1 121.2(3) . . ?
C9 N6 N5 105.4(3) . . ?
C9 N6 Eu1 130.9(2) . . ?
N5 N6 Eu1 123.39(19) . . ?
N1 C1 C2 110.9(3) . . ?
N1 C1 H1 124.5 . . ?
C2 C1 H1 124.5 . . ?
C3 C2 C1 105.0(3) . . ?
C3 C2 H2 127.5 . . ?
C1 C2 H2 127.5 . . ?
N2 C3 C2 108.6(3) . . ?
N2 C3 H3 125.7 . . ?
C2 C3 H3 125.7 . . ?
N3 C4 C5 109.4(3) . . ?
N3 C4 H4 125.3 . . ?
C5 C4 H4 125.3 . . ?
C4 C5 C6 103.9(3) . . ?
C4 C5 H5 128.1 . . ?
C6 C5 H5 128.1 . . ?
N4 C6 C5 111.9(3) . . ?
N4 C6 H6 124.1 . . ?
C5 C6 H6 124.1 . . ?
N5 C7 C8 108.9(3) . . ?
N5 C7 H7 125.6 . . ?
C8 C7 H7 125.6 . . ?
C7 C8 C9 104.3(3) . . ?
C7 C8 H8 127.9 . . ?
C9 C8 H8 127.9 . . ?
N6 C9 C8 111.6(3) . . ?
N6 C9 H9 124.2 . . ?
C8 C9 H9 124.2 . . ?
C11 C10 H10A 109.5 . . ?
C11 C10 H10B 109.5 . . ?
H10A C10 H10B 109.5 . . ?
C11 C10 H10C 109.5 . . ?
H10A C10 H10C 109.5 . . ?
H10B C10 H10C 109.5 . . ?
O1 C11 C12 125.1(3) . . ?
O1 C11 C10 114.8(3) . . ?
C12 C11 C10 120.1(3) . . ?
C11 C12 C11 122.9(4) . 11_565 ?
C11 C12 C13 118.6(2) . . ?
C11 C12 C13 118.6(2) 11_565 . ?
C14 C13 C14 118.7(5) 2_665 . ?
C14 C13 C12 120.6(2) 2_665 . ?
C14 C13 C12 120.6(2) . . ?
C13 C14 C13 121.3(5) 3_565 . ?
C13 C14 H14 119.4 3_565 . ?
C13 C14 H14 119.4 . . ?
N5 B1 N2 111.3(3) . . ?
N5 B1 N3 107.8(3) . . ?
N2 B1 N3 110.9(3) . . ?
N5 B1 H1A 109.0 . . ?
N2 B1 H1A 109.0 . . ?
N3 B1 H1A 109.0 . . ?

loop_
_geom_bond_atom_site_label_1
_geom_bond_atom_site_label_2
_geom_bond_distance
_geom_bond_site_symmetry_2
_geom_bond_publ_flag
C15 C16 1.48(2) . ?
C15 H15A 0.9800 . ?
C15 H15B 0.9800 . ?
C15 H15C 0.9800 . ?
C16 C17 1.3900 . ?
C16 C21 1.3900 . ?
C17 C18 1.3900 . ?
C17 H17 0.9500 . ?
C18 C19 1.3900 . ?
C18 H18 0.9500 . ?
C19 C20 1.3900 . ?
C19 H19 0.9500 . ?
C20 C21 1.3900 . ?
C20 H20 0.9500 . ?
C21 H21 0.9500 . ?
Eu1 O1 2.310(2) 11_565 ?
Eu1 O1 2.310(2) . ?
Eu1 N1 2.545(3) 11_565 ?
Eu1 N1 2.545(3) . ?
Eu1 N4 2.550(3) . ?
Eu1 N4 2.550(3) 11_565 ?
Eu1 N6 2.606(3) 11_565 ?
Eu1 N6 2.606(3) . ?
O1 C11 1.274(4) . ?
N1 C1 1.339(4) . ?
N1 N2 1.363(4) . ?
N2 C3 1.345(4) . ?
N2 B1 1.534(5) . ?
N3 C4 1.344(5) . ?
N3 N4 1.366(4) . ?
N3 B1 1.540(5) . ?
N4 C6 1.331(4) . ?
N5 C7 1.349(4) . ?
N5 N6 1.363(4) . ?
N5 B1 1.530(5) . ?
N6 C9 1.338(4) . ?
C1 C2 1.381(5) . ?
C1 H1 0.9500 . ?
C2 C3 1.369(6) . ?
C2 H2 0.9500 . ?
C3 H3 0.9500 . ?
C4 C5 1.366(6) . ?
C4 H4 0.9500 . ?
C5 C6 1.387(5) . ?
C5 H5 0.9500 . ?
C6 H6 0.9500 . ?
C7 C8 1.369(5) . ?
C7 H7 0.9500 . ?
C8 C9 1.389(5) . ?
C8 H8 0.9500 . ?
C9 H9 0.9500 . ?
C10 C11 1.513(5) . ?
C10 H10A 0.9800 . ?
C10 H10B 0.9800 . ?
C10 H10C 0.9800 . ?
C11 C12 1.404(4) . ?
C12 C13 1.506(6) . ?
C13 C14 1.387(3) 2_665 ?
C13 C14 1.387(3) . ?
C14 H14 0.9500 . ?
B1 H1A 1.0000 . ?

loop_
_geom_torsion_atom_site_label_1
_geom_torsion_atom_site_label_2
_geom_torsion_atom_site_label_3
_geom_torsion_atom_site_label_4
_geom_torsion
_geom_torsion_site_symmetry_1
_geom_torsion_site_symmetry_2
_geom_torsion_site_symmetry_3
_geom_torsion_site_symmetry_4
_geom_torsion_publ_flag
C21 C16 C17 C18 0.0 . . . . ?
C15 C16 C17 C18 179.7(9) . . . . ?
C16 C17 C18 C19 0.0 . . . . ?
C17 C18 C19 C20 0.0 . . . . ?
C18 C19 C20 C21 0.0 . . . . ?
C19 C20 C21 C16 0.0 . . . . ?
C17 C16 C21 C20 0.0 . . . . ?
C15 C16 C21 C20 -179.7(9) . . . . ?
C1 N1 N2 C3 0.6(4) . . . . ?
Eu1 N1 N2 C3 175.0(2) . . . . ?
C1 N1 N2 B1 -178.3(3) . . . . ?
Eu1 N1 N2 B1 -4.0(4) . . . . ?
C4 N3 N4 C6 -1.2(4) . . . . ?
B1 N3 N4 C6 -170.2(3) . . . . ?
C4 N3 N4 Eu1 171.6(2) . . . . ?
B1 N3 N4 Eu1 2.5(4) . . . . ?
C7 N5 N6 C9 0.8(4) . . . . ?
B1 N5 N6 C9 173.9(3) . . . . ?
C7 N5 N6 Eu1 -173.4(2) . . . . ?
B1 N5 N6 Eu1 -0.3(4) . . . . ?
N2 N1 C1 C2 -0.6(4) . . . . ?
Eu1 N1 C1 C2 -174.4(3) . . . . ?
N1 C1 C2 C3 0.3(5) . . . . ?
N1 N2 C3 C2 -0.4(4) . . . . ?
B1 N2 C3 C2 178.5(4) . . . . ?
C1 C2 C3 N2 0.1(5) . . . . ?
N4 N3 C4 C5 1.2(4) . . . . ?
B1 N3 C4 C5 169.4(3) . . . . ?
N3 C4 C5 C6 -0.7(5) . . . . ?
N3 N4 C6 C5 0.7(4) . . . . ?
Eu1 N4 C6 C5 -171.4(2) . . . . ?
C4 C5 C6 N4 0.0(5) . . . . ?
N6 N5 C7 C8 -0.7(4) . . . . ?
B1 N5 C7 C8 -173.2(3) . . . . ?
N5 C7 C8 C9 0.4(4) . . . . ?
N5 N6 C9 C8 -0.5(4) . . . . ?
Eu1 N6 C9 C8 173.1(2) . . . . ?
C7 C8 C9 N6 0.1(4) . . . . ?
Eu1 O1 C11 C12 -10.3(5) . . . . ?
Eu1 O1 C11 C10 167.7(2) . . . . ?
O1 C11 C12 C11 5.0(2) . . . 11_565 ?
C10 C11 C12 C11 -173.0(3) . . . 11_565 ?
O1 C11 C12 C13 -175.0(2) . . . . ?
C10 C11 C12 C13 7.0(3) . . . . ?
C11 C12 C13 C14 86.12(14) . . . 2_665 ?
C11 C12 C13 C14 -93.88(14) 11_565 . . 2_665 ?
C11 C12 C13 C14 -93.88(14) . . . . ?
C11 C12 C13 C14 86.12(14) 11_565 . . . ?
C14 C13 C14 C13 0.000(0) 2_665 . . 3_565 ?
C12 C13 C14 C13 180.0 . . . 3_565 ?
C7 N5 B1 N2 -128.6(4) . . . . ?
N6 N5 B1 N2 59.7(4) . . . . ?
C7 N5 B1 N3 109.6(4) . . . . ?
N6 N5 B1 N3 -62.1(4) . . . . ?
C3 N2 B1 N5 122.9(4) . . . . ?
N1 N2 B1 N5 -58.4(4) . . . . ?
C3 N2 B1 N3 -117.2(4) . . . . ?
N1 N2 B1 N3 61.6(4) . . . . ?
C4 N3 B1 N5 -105.2(4) . . . . ?
N4 N3 B1 N5 61.8(4) . . . . ?
C4 N3 B1 N2 132.8(4) . . . . ?
N4 N3 B1 N2 -60.2(4) . . . . ?
